data_2204151
loop_
_publ_author_name
'Lisa F. Szczepura'
'Shawn R. Hitchcock'
'George P. Nora'

_publ_section_title (5<i>S</i>,6<i>R</i>)-3,4,5,6-Tetrahydro-5-methyl-6-phenyl-4-propyl-2<i>H</i>-1,3,4-oxadiazin-2-one
_journal_issue 9
_journal_name_full 'Acta Crystallographica Section E'
_journal_page_first o1467
_journal_page_last o1469
_journal_paper_doi 10.1107/S160053680401829X
_journal_volume 60
_journal_year 2004
_chemical_formula_iupac 'C13 H18 N2 O2'
_chemical_formula_moiety 'C13 H18 N2 O2'
_chemical_formula_sum 'C13 H18 N2 O2'
_chemical_formula_weight 234.29
_chemical_name_systematic
;
3,4,5,6-tetrahydro-5-methyl-6-phenyl-4-propyl-2H-1,3,4-oxadiazin-2-one
;
_space_group_IT_number 4
_symmetry_cell_setting monoclinic
_symmetry_space_group_name_Hall 'P 2yb'
_symmetry_space_group_name_H-M 'P 1 21 1'
_atom_sites_solution_hydrogens geom
_atom_sites_solution_primary direct
_atom_sites_solution_secondary difmap
_cell_angle_alpha 90
_cell_angle_beta 91.6900(10)
_cell_angle_gamma 90
_cell_formula_units_Z 4
_cell_length_a 7.7432(4)
_cell_length_b 8.8457(4)
_cell_length_c 19.2021(9)
_cell_measurement_reflns_used 7993
_cell_measurement_temperature 193(2)
_cell_measurement_theta_max 26.366
_cell_measurement_theta_min 2.536
_cell_volume 1314.66(11)
_computing_cell_refinement 'SAINT (Bruker, 2000)'
_computing_data_collection 'SMART (Bruker, 2000)'
_computing_data_reduction SAINT
_computing_molecular_graphics 'ORTEP-3 for Windows (Farrugia, 1997)'
_computing_publication_material 'WinGX publication routines (Farrugia, 1999)'
_computing_structure_refinement 'SHELXL97 (Sheldrick, 1997)'
_computing_structure_solution 'SIR92 (Altomare et al., 1993)'
_diffrn_ambient_temperature 193(2)
_diffrn_detector_area_resol_mean 8.192
_diffrn_measured_fraction_theta_full 0.996
_diffrn_measured_fraction_theta_max 0.996
_diffrn_measurement_device_type 'Bruker PLATFORM diffractometer/SMART 1000 CCD area-detector'
_diffrn_measurement_method \w
_diffrn_radiation_monochromator graphite
_diffrn_radiation_type MoK\a
_diffrn_radiation_wavelength 0.71073
_diffrn_reflns_av_R_equivalents 0.0137
_diffrn_reflns_limit_h_max 9
_diffrn_reflns_limit_h_min -9
_diffrn_reflns_limit_k_max 10
_diffrn_reflns_limit_k_min -11
_diffrn_reflns_limit_l_max 23
_diffrn_reflns_limit_l_min -23
_diffrn_reflns_number 9368
_diffrn_reflns_theta_full 26.37
_diffrn_reflns_theta_max 26.37
_diffrn_reflns_theta_min 2.12
_diffrn_standards_decay_% 0
_diffrn_standards_interval_time 0
_diffrn_standards_number 0
_exptl_absorpt_coefficient_mu 0.081
_exptl_absorpt_correction_T_max 0.9692
_exptl_absorpt_correction_T_min 0.9450
_exptl_absorpt_correction_type multi-scan
_exptl_absorpt_process_details '(SADABS; Sheldrick, 1996)'
_exptl_crystal_colour colorless
_exptl_crystal_density_diffrn 1.184
_exptl_crystal_density_method 'not measured'
_exptl_crystal_description prism
_exptl_crystal_F_000 504
_exptl_crystal_size_max 0.71
_exptl_crystal_size_mid 0.4
_exptl_crystal_size_min 0.39
_refine_diff_density_max 0.239
_refine_diff_density_min -0.143
_refine_ls_extinction_coef 0.043(4)
_refine_ls_extinction_expression Fc^*^=kFc[1+0.001xFc^2^\l^3^/sin(2\q)]^-1/4^
_refine_ls_extinction_method SHELXL
_refine_ls_goodness_of_fit_ref 1.087
_refine_ls_hydrogen_treatment mixed
_refine_ls_matrix_type full
_refine_ls_number_parameters 316
_refine_ls_number_reflns 2857
_refine_ls_number_restraints 1
_refine_ls_restrained_S_all 1.086
_refine_ls_R_factor_all 0.0319
_refine_ls_R_factor_gt 0.031
_refine_ls_shift/su_max 0
_refine_ls_shift/su_mean 0
_refine_ls_structure_factor_coef Fsqd
_refine_ls_weighting_details 'calc w = 1/[\s^2^(Fo^2^)+(0.057P)^2^+0.105P] where P = (Fo^2^+2Fc^2^)/3'
_refine_ls_weighting_scheme calc
_refine_ls_wR_factor_gt 0.087
_refine_ls_wR_factor_ref 0.088
_reflns_number_gt 2780
_reflns_number_total 2857
_reflns_threshold_expression I>2\s(I)
_cod_data_source_file cv6344.cif
_cod_data_source_block I
_cod_original_sg_symbol_H-M 'P 21'
_cod_database_code 2204151
_cod_database_fobs_code 2204151

loop_
_symmetry_equiv_pos_as_xyz
'x, y, z'
'-x, y+1/2, -z'

loop_
_atom_site_label
_atom_site_fract_x
_atom_site_fract_y
_atom_site_fract_z
_atom_site_U_iso_or_equiv
_atom_site_adp_type
_atom_site_calc_flag
_atom_site_refinement_flags
_atom_site_occupancy
_atom_site_type_symbol
O1 0.16622(16) 0.90543(15) 0.43843(6) 0.0380(3) Uani d . 1 O
C2 0.1198(2) 0.9184(2) 0.37031(8) 0.0333(3) Uani d . 1 C
N3 0.00181(18) 0.82339(18) 0.34310(8) 0.0362(3) Uani d . 1 N
N4 -0.07999(18) 0.70366(17) 0.37888(7) 0.0334(3) Uani d . 1 N
C5 0.0326(2) 0.65601(19) 0.43709(9) 0.0352(4) Uani d . 1 C
H5 -0.0352 0.5862 0.4668 0.042 Uiso calc R 1 H
C6 0.0833(2) 0.7940(2) 0.48161(8) 0.0339(3) Uani d . 1 C
H6 -0.025 0.8398 0.4993 0.041 Uiso calc R 1 H
C7 0.2016(2) 0.7611(2) 0.54330(9) 0.0367(4) Uani d . 1 C
C8 0.3809(2) 0.7632(3) 0.53904(11) 0.0500(5) Uani d . 1 C
H8 0.433 0.7944 0.4973 0.06 Uiso calc R 1 H
C9 0.4830(3) 0.7194(3) 0.59621(12) 0.0568(5) Uani d . 1 C
H9 0.6052 0.7197 0.593 0.068 Uiso calc R 1 H
C10 0.4099(3) 0.6757(3) 0.65732(11) 0.0527(5) Uani d . 1 C
H10 0.4811 0.6453 0.696 0.063 Uiso calc R 1 H
C11 0.2325(3) 0.6763(3) 0.66226(10) 0.0483(4) Uani d . 1 C
H11 0.1812 0.6472 0.7046 0.058 Uiso calc R 1 H
C12 0.1288(2) 0.7193(2) 0.60545(9) 0.0390(4) Uani d . 1 C
H12 0.0067 0.72 0.6092 0.047 Uiso calc R 1 H
C13 0.1863(2) 0.5676(2) 0.41041(11) 0.0440(4) Uani d . 1 C
H13A 0.1445 0.4813 0.3827 0.066 Uiso calc R 1 H
H13B 0.2572 0.531 0.45 0.066 Uiso calc R 1 H
H13C 0.256 0.6336 0.3814 0.066 Uiso calc R 1 H
C14 -0.2550(2) 0.7503(2) 0.39830(9) 0.0408(4) Uani d . 1 C
H14A -0.2486 0.8492 0.4224 0.049 Uiso calc R 1 H
H14B -0.3022 0.6754 0.431 0.049 Uiso calc R 1 H
C15 -0.3748(2) 0.7631(3) 0.33466(11) 0.0463(4) Uani d . 1 C
H15A -0.4895 0.7983 0.3494 0.056 Uiso calc R 1 H
H15B -0.3284 0.8399 0.3027 0.056 Uiso calc R 1 H
C16 -0.3962(3) 0.6160(4) 0.29622(18) 0.0794(9) Uani d . 1 C
H16A -0.4734 0.6307 0.2554 0.119 Uiso calc R 1 H
H16B -0.4458 0.5403 0.3271 0.119 Uiso calc R 1 H
H16C -0.2832 0.581 0.281 0.119 Uiso calc R 1 H
O17 0.19170(16) 1.01600(16) 0.33654(6) 0.0411(3) Uani d . 1 O
O21 0.05307(15) 0.89839(17) 0.09450(6) 0.0421(3) Uani d . 1 O
C22 0.0419(2) 0.9282(2) 0.16300(9) 0.0372(4) Uani d . 1 C
N23 0.1481(2) 1.0310(2) 0.19260(8) 0.0422(4) Uani d . 1 N
N24 0.2848(2) 1.10798(18) 0.15901(8) 0.0401(3) Uani d . 1 N
C25 0.3347(2) 1.0209(2) 0.09827(9) 0.0414(4) Uani d . 1 C
H25 0.4115 1.0862 0.07 0.05 Uiso calc R 1 H
C26 0.1728(2) 0.9843(2) 0.05317(9) 0.0409(4) Uani d . 1 C
H26 0.116 1.0816 0.039 0.049 Uiso calc R 1 H
C27 0.2058(2) 0.8940(3) -0.01158(9) 0.0481(5) Uani d . 1 C
C28 0.2051(2) 0.7367(3) -0.01210(11) 0.0512(5) Uani d . 1 C
H28 0.1787 0.6838 0.0293 0.061 Uiso calc R 1 H
C29 0.2419(3) 0.6558(4) -0.07119(12) 0.0647(7) Uani d . 1 C
H29 0.2397 0.5485 -0.07 0.078 Uiso calc R 1 H
C30 0.2808(3) 0.7275(5) -0.13038(14) 0.0740(9) Uani d . 1 C
H30 0.3074 0.6705 -0.1706 0.089 Uiso calc R 1 H
C31 0.2822(3) 0.8807(6) -0.13299(12) 0.0851(12) Uani d . 1 C
H31 0.3088 0.9303 -0.1752 0.102 Uiso calc R 1 H
C32 0.2438(3) 0.9688(4) -0.07221(12) 0.0678(7) Uani d . 1 C
H32 0.2446 1.0762 -0.0739 0.081 Uiso calc R 1 H
C33 0.4381(3) 0.8819(3) 0.12081(11) 0.0497(5) Uani d . 1 C
H33A 0.5391 0.9133 0.1492 0.075 Uiso calc R 1 H
H33B 0.4764 0.8278 0.0795 0.075 Uiso calc R 1 H
H33C 0.3654 0.8151 0.1482 0.075 Uiso calc R 1 H
C34 0.2334(2) 1.2654(2) 0.14430(10) 0.0441(4) Uani d . 1 C
H34A 0.1236 1.2656 0.1166 0.053 Uiso calc R 1 H
H34B 0.3226 1.3141 0.116 0.053 Uiso calc R 1 H
C35 0.2106(3) 1.3556(3) 0.20965(12) 0.0572(5) Uani d . 1 C
H35A 0.3173 1.3486 0.2392 0.069 Uiso calc R 1 H
H35B 0.1148 1.3118 0.2361 0.069 Uiso calc R 1 H
C36 0.1716(4) 1.5207(3) 0.19444(16) 0.0703(7) Uani d . 1 C
H36A 0.1575 1.5751 0.2384 0.105 Uiso calc R 1 H
H36B 0.0649 1.5283 0.1659 0.105 Uiso calc R 1 H
H36C 0.2673 1.5652 0.1692 0.105 Uiso calc R 1 H
O37 -0.06392(17) 0.85737(17) 0.19606(6) 0.0443(3) Uani d . 1 O
H3 -0.017(2) 0.829(3) 0.3007(11) 0.036(5) Uiso d . 1 H
H23 0.162(3) 1.029(3) 0.2382(12) 0.040(5) Uiso d . 1 H

loop_
_atom_site_aniso_label
_atom_site_aniso_U_11
_atom_site_aniso_U_22
_atom_site_aniso_U_33
_atom_site_aniso_U_12
_atom_site_aniso_U_13
_atom_site_aniso_U_23
O1 0.0455(7) 0.0339(6) 0.0346(6) -0.0088(5) -0.0016(5) 0.0008(5)
C2 0.0323(8) 0.0323(8) 0.0354(8) -0.0011(7) 0.0015(6) -0.0016(7)
N3 0.0384(7) 0.0382(8) 0.0320(7) -0.0090(6) 0.0007(5) 0.0023(6)
N4 0.0328(7) 0.0312(7) 0.0364(7) -0.0055(6) 0.0032(5) 0.0007(5)
C5 0.0364(8) 0.0309(8) 0.0384(8) -0.0026(7) 0.0037(6) 0.0019(7)
C6 0.0339(8) 0.0332(8) 0.0347(7) 0.0008(7) 0.0038(6) 0.0003(7)
C7 0.0384(8) 0.0336(8) 0.0379(8) 0.0011(7) -0.0012(6) -0.0019(7)
C8 0.0390(9) 0.0600(13) 0.0509(10) 0.0016(9) 0.0014(8) 0.0086(10)
C9 0.0395(10) 0.0636(14) 0.0666(13) 0.0023(10) -0.0095(9) 0.0068(11)
C10 0.0571(12) 0.0464(11) 0.0534(11) 0.0000(10) -0.0219(9) 0.0045(9)
C11 0.0615(12) 0.0457(10) 0.0372(9) -0.0040(9) -0.0054(8) 0.0020(8)
C12 0.0416(9) 0.0364(9) 0.0389(9) -0.0007(7) 0.0005(7) -0.0005(7)
C13 0.0438(9) 0.0367(9) 0.0518(10) 0.0033(8) 0.0068(8) -0.0022(8)
C14 0.0343(8) 0.0435(10) 0.0449(9) -0.0040(7) 0.0046(7) -0.0052(8)
C15 0.0352(9) 0.0491(11) 0.0544(11) -0.0057(8) -0.0019(7) -0.0009(9)
C16 0.0566(13) 0.0805(19) 0.099(2) 0.0006(14) -0.0270(13) -0.0390(17)
O17 0.0424(6) 0.0424(7) 0.0383(6) -0.0123(6) 0.0001(5) 0.0040(5)
O21 0.0364(6) 0.0529(8) 0.0371(6) -0.0111(6) 0.0019(5) -0.0013(6)
C22 0.0356(8) 0.0384(9) 0.0373(8) -0.0028(7) -0.0012(6) 0.0033(7)
N23 0.0502(9) 0.0427(8) 0.0337(8) -0.0137(7) -0.0007(6) 0.0047(7)
N24 0.0393(7) 0.0374(8) 0.0433(8) -0.0098(6) -0.0043(6) 0.0080(6)
C25 0.0350(8) 0.0465(10) 0.0423(9) -0.0072(8) -0.0038(7) 0.0082(8)
C26 0.0327(8) 0.0490(11) 0.0410(9) -0.0047(8) -0.0007(7) 0.0060(8)
C27 0.0297(8) 0.0760(15) 0.0383(9) -0.0023(9) -0.0012(7) 0.0032(9)
C28 0.0356(10) 0.0707(15) 0.0471(11) -0.0026(9) -0.0004(8) -0.0091(10)
C29 0.0359(10) 0.097(2) 0.0608(13) 0.0071(11) -0.0054(9) -0.0246(13)
C30 0.0504(13) 0.118(3) 0.0530(14) 0.0212(15) -0.0028(10) -0.0110(15)
C31 0.0517(13) 0.165(4) 0.0389(11) 0.0135(19) 0.0076(9) 0.0278(17)
C32 0.0503(12) 0.103(2) 0.0496(12) -0.0015(13) 0.0019(9) 0.0214(13)
C33 0.0408(9) 0.0490(11) 0.0588(11) -0.0021(9) -0.0080(8) 0.0047(9)
C34 0.0408(9) 0.0407(10) 0.0503(10) -0.0080(8) -0.0069(8) 0.0100(8)
C35 0.0691(14) 0.0429(11) 0.0585(12) -0.0047(10) -0.0141(10) 0.0011(9)
C36 0.0782(17) 0.0450(12) 0.0857(17) 0.0000(12) -0.0298(13) -0.0026(12)
O37 0.0431(6) 0.0487(7) 0.0413(6) -0.0124(6) 0.0034(5) 0.0029(6)

loop_
_atom_type_symbol
_atom_type_description
_atom_type_scat_dispersion_real
_atom_type_scat_dispersion_imag
_atom_type_scat_source
C C 0.0033 0.0016 'International Tables Vol C Tables 4.2.6.8 and 6.1.1.4'
H H 0 0 'International Tables Vol C Tables 4.2.6.8 and 6.1.1.4'
N N 0.0061 0.0033 'International Tables Vol C Tables 4.2.6.8 and 6.1.1.4'
O O 0.0106 0.006 'International Tables Vol C Tables 4.2.6.8 and 6.1.1.4'

loop_
_geom_angle_atom_site_label_1
_geom_angle_atom_site_label_2
_geom_angle_atom_site_label_3
_geom_angle
_geom_angle_publ_flag
C2 O1 C6 120.12(13) ?
O17 C2 N3 123.58(15) yes
O17 C2 O1 117.46(15) yes
N3 C2 O1 118.94(15) yes
C2 N3 N4 126.09(14) yes
C2 N3 H3 116.4(15) ?
N4 N3 H3 117.1(16) ?
N3 N4 C5 108.70(12) ?
N3 N4 C14 109.84(14) ?
C5 N4 C14 114.82(13) ?
N4 C5 C13 110.20(14) ?
N4 C5 C6 109.53(14) ?
C13 C5 C6 113.94(15) ?
N4 C5 H5 107.6 ?
C13 C5 H5 107.6 ?
C6 C5 H5 107.6 ?
O1 C6 C7 108.18(13) ?
O1 C6 C5 109.42(12) ?
C7 C6 C5 115.13(15) ?
O1 C6 H6 108 ?
C7 C6 H6 108 ?
C5 C6 H6 108 ?
C12 C7 C8 119.06(16) ?
C12 C7 C6 118.43(15) ?
C8 C7 C6 122.41(15) ?
C9 C8 C7 119.68(19) ?
C9 C8 H8 120.2 ?
C7 C8 H8 120.2 ?
C10 C9 C8 120.9(2) ?
C10 C9 H9 119.5 ?
C8 C9 H9 119.5 ?
C9 C10 C11 119.61(18) ?
C9 C10 H10 120.2 ?
C11 C10 H10 120.2 ?
C10 C11 C12 120.05(18) ?
C10 C11 H11 120 ?
C12 C11 H11 120 ?
C7 C12 C11 120.63(18) ?
C7 C12 H12 119.7 ?
C11 C12 H12 119.7 ?
C5 C13 H13A 109.5 ?
C5 C13 H13B 109.5 ?
H13A C13 H13B 109.5 ?
C5 C13 H13C 109.5 ?
H13A C13 H13C 109.5 ?
H13B C13 H13C 109.5 ?
N4 C14 C15 111.21(15) ?
N4 C14 H14A 109.4 ?
C15 C14 H14A 109.4 ?
N4 C14 H14B 109.4 ?
C15 C14 H14B 109.4 ?
H14A C14 H14B 108 ?
C16 C15 C14 112.8(2) ?
C16 C15 H15A 109 ?
C14 C15 H15A 109 ?
C16 C15 H15B 109 ?
C14 C15 H15B 109 ?
H15A C15 H15B 107.8 ?
C15 C16 H16A 109.5 ?
C15 C16 H16B 109.5 ?
H16A C16 H16B 109.5 ?
C15 C16 H16C 109.5 ?
H16A C16 H16C 109.5 ?
H16B C16 H16C 109.5 ?
C22 O21 C26 119.45(14) ?
O37 C22 N23 122.60(16) yes
O37 C22 O21 118.03(16) yes
N23 C22 O21 119.35(15) yes
C22 N23 N24 125.80(15) yes
C22 N23 H23 117.3(15) ?
N24 N23 H23 113.2(14) ?
N23 N24 C25 109.08(14) ?
N23 N24 C34 109.72(15) ?
C25 N24 C34 114.96(15) ?
N24 C25 C33 110.38(15) ?
N24 C25 C26 109.31(15) ?
C33 C25 C26 113.77(17) ?
N24 C25 H25 107.7 ?
C33 C25 H25 107.7 ?
C26 C25 H25 107.7 ?
O21 C26 C27 107.46(16) ?
O21 C26 C25 109.00(14) ?
C27 C26 C25 114.92(15) ?
O21 C26 H26 108.4 ?
C27 C26 H26 108.4 ?
C25 C26 H26 108.4 ?
C32 C27 C28 118.3(2) ?
C32 C27 C26 119.2(2) ?
C28 C27 C26 122.38(19) ?
C29 C28 C27 121.6(2) ?
C29 C28 H28 119.2 ?
C27 C28 H28 119.2 ?
C30 C29 C28 120.6(3) ?
C30 C29 H29 119.7 ?
C28 C29 H29 119.7 ?
C29 C30 C31 120.3(3) ?
C29 C30 H30 119.8 ?
C31 C30 H30 119.8 ?
C30 C31 C32 120.6(3) ?
C30 C31 H31 119.7 ?
C32 C31 H31 119.7 ?
C27 C32 C31 118.6(3) ?
C27 C32 H32 120.7 ?
C31 C32 H32 120.7 ?
C25 C33 H33A 109.5 ?
C25 C33 H33B 109.5 ?
H33A C33 H33B 109.5 ?
C25 C33 H33C 109.5 ?
H33A C33 H33C 109.5 ?
H33B C33 H33C 109.5 ?
N24 C34 C35 112.33(16) ?
N24 C34 H34A 109.1 ?
C35 C34 H34A 109.1 ?
N24 C34 H34B 109.1 ?
C35 C34 H34B 109.1 ?
H34A C34 H34B 107.9 ?
C34 C35 C36 112.2(2) ?
C34 C35 H35A 109.2 ?
C36 C35 H35A 109.2 ?
C34 C35 H35B 109.2 ?
C36 C35 H35B 109.2 ?
H35A C35 H35B 107.9 ?
C35 C36 H36A 109.5 ?
C35 C36 H36B 109.5 ?
H36A C36 H36B 109.5 ?
C35 C36 H36C 109.5 ?
H36A C36 H36C 109.5 ?
H36B C36 H36C 109.5 ?

loop_
_geom_bond_atom_site_label_1
_geom_bond_atom_site_label_2
_geom_bond_distance
_geom_bond_publ_flag
O1 C2 1.351(2) yes
O1 C6 1.450(2) ?
C2 O17 1.223(2) yes
C2 N3 1.337(2) yes
N3 N4 1.4215(19) yes
N3 H3 0.82(2) ?
N4 C5 1.459(2) ?
N4 C14 1.475(2) ?
C5 C13 1.525(2) ?
C5 C6 1.534(2) ?
C5 H5 1 ?
C6 C7 1.504(2) ?
C6 H6 1 ?
C7 C12 1.385(2) ?
C7 C8 1.393(3) ?
C8 C9 1.389(3) ?
C8 H8 0.95 ?
C9 C10 1.373(3) ?
C9 H9 0.95 ?
C10 C11 1.380(3) ?
C10 H10 0.95 ?
C11 C12 1.388(3) ?
C11 H11 0.95 ?
C12 H12 0.95 ?
C13 H13A 0.98 ?
C13 H13B 0.98 ?
C13 H13C 0.98 ?
C14 C15 1.517(3) ?
C14 H14A 0.99 ?
C14 H14B 0.99 ?
C15 C16 1.503(4) ?
C15 H15A 0.99 ?
C15 H15B 0.99 ?
C16 H16A 0.98 ?
C16 H16B 0.98 ?
C16 H16C 0.98 ?
O21 C22 1.347(2) yes
O21 C26 1.452(2) ?
C22 O37 1.224(2) yes
C22 N23 1.342(2) yes
N23 N24 1.428(2) yes
N23 H23 0.88(2) ?
N24 C25 1.459(3) ?
N24 C34 1.473(3) ?
C25 C33 1.524(3) ?
C25 C26 1.537(2) ?
C25 H25 1 ?
C26 C27 1.506(3) ?
C26 H26 1 ?
C27 C32 1.378(3) ?
C27 C28 1.391(4) ?
C28 C29 1.378(3) ?
C28 H28 0.95 ?
C29 C30 1.343(4) ?
C29 H29 0.95 ?
C30 C31 1.356(6) ?
C30 H30 0.95 ?
C31 C32 1.442(5) ?
C31 H31 0.95 ?
C32 H32 0.95 ?
C33 H33A 0.98 ?
C33 H33B 0.98 ?
C33 H33C 0.98 ?
C34 C35 1.502(3) ?
C34 H34A 0.99 ?
C34 H34B 0.99 ?
C35 C36 1.517(4) ?
C35 H35A 0.99 ?
C35 H35B 0.99 ?
C36 H36A 0.98 ?
C36 H36B 0.98 ?
C36 H36C 0.98 ?

loop_
_geom_hbond_atom_site_label_D
_geom_hbond_atom_site_label_H
_geom_hbond_atom_site_label_A
_geom_hbond_distance_DH
_geom_hbond_distance_HA
_geom_hbond_distance_DA
_geom_hbond_angle_DHA
N3 H3 O37 0.82(2) 2.05(2) 2.870(2) 177(2)
N23 H23 O17 0.88(2) 1.90(2) 2.778(2) 178(2)

loop_
_geom_torsion_atom_site_label_1
_geom_torsion_atom_site_label_2
_geom_torsion_atom_site_label_3
_geom_torsion_atom_site_label_4
_geom_torsion
_geom_torsion_publ_flag
C6 O1 C2 O17 178.77(15) ?
C6 O1 C2 N3 -2.6(2) ?
O17 C2 N3 N4 176.91(16) ?
O1 C2 N3 N4 -1.7(2) ?
C2 N3 N4 C5 -25.2(2) yes
C2 N3 N4 C14 101.20(19) ?
N3 N4 C5 C13 -73.38(17) ?
C14 N4 C5 C13 163.16(15) yes
N3 N4 C5 C6 52.72(16) ?
C14 N4 C5 C6 -70.74(18) ?
C2 O1 C6 C7 157.74(14) ?
C2 O1 C6 C5 31.6(2) ?
N4 C5 C6 O1 -57.26(16) ?
C13 C5 C6 O1 66.67(18) ?
N4 C5 C6 C7 -179.32(13) ?
C13 C5 C6 C7 -55.38(19) ?
O1 C6 C7 C12 150.04(16) ?
C5 C6 C7 C12 -87.23(19) ?
O1 C6 C7 C8 -33.5(2) ?
C5 C6 C7 C8 89.2(2) ?
C12 C7 C8 C9 1.9(3) ?
C6 C7 C8 C9 -174.6(2) ?
C7 C8 C9 C10 -0.8(4) ?
C8 C9 C10 C11 -0.4(4) ?
C9 C10 C11 C12 0.7(3) ?
C8 C7 C12 C11 -1.6(3) ?
C6 C7 C12 C11 174.92(18) ?
C10 C11 C12 C7 0.4(3) ?
N3 N4 C14 C15 70.20(19) ?
C5 N4 C14 C15 -166.94(15) ?
N4 C14 C15 C16 60.9(2) ?
C26 O21 C22 O37 177.72(16) ?
C26 O21 C22 N23 -3.5(3) ?
O37 C22 N23 N24 174.01(18) ?
O21 C22 N23 N24 -4.7(3) ?
C22 N23 N24 C25 -21.3(2) yes
C22 N23 N24 C34 105.5(2) ?
N23 N24 C25 C33 -74.51(18) ?
C34 N24 C25 C33 161.79(15) yes
N23 N24 C25 C26 51.34(19) ?
C34 N24 C25 C26 -72.35(19) ?
C22 O21 C26 C27 159.87(15) ?
C22 O21 C26 C25 34.7(2) ?
N24 C25 C26 O21 -59.2(2) ?
C33 C25 C26 O21 64.7(2) ?
N24 C25 C26 C27 -179.89(16) ?
C33 C25 C26 C27 -56.0(2) ?
O21 C26 C27 C32 150.11(17) ?
C25 C26 C27 C32 -88.4(2) ?
O21 C26 C27 C28 -32.1(2) ?
C25 C26 C27 C28 89.4(2) ?
C32 C27 C28 C29 0.2(3) ?
C26 C27 C28 C29 -177.56(16) ?
C27 C28 C29 C30 0.4(3) ?
C28 C29 C30 C31 -0.8(4) ?
C29 C30 C31 C32 0.6(5) ?
C28 C27 C32 C31 -0.4(3) ?
C26 C27 C32 C31 177.4(2) ?
C30 C31 C32 C27 0.0(4) ?
N23 N24 C34 C35 65.63(19) ?
C25 N24 C34 C35 -171.01(16) ?
N24 C34 C35 C36 175.47(19) ?

loop_
_cod_related_entry_id
_cod_related_entry_database
_cod_related_entry_code
1 ChemSpider 9314169
